data_7111318
loop_
_publ_author_name
'G&#xFFFD;mez Array&#xFFFD;s, Ram&#xFFFD;n'
'Garc&#xFFFD;a Manche&#xFFFD;o, Olga'
'Carretero, Juan C.'

_publ_section_title
;
 First planar chiral bidentate ligand based on a
 (?5-cyclopentadienyl)(?4-cyclobutadiene) cobalt backbone: high efficiency
 in enantioselective palladium-catalyzed allylic substitutionsElectronic
 supplementary information (ESI) available: crystal data and experimental
 details. See http://www.rsc.org/suppdata/cc/b4/b405342g/
;
_journal_issue 14
_journal_name_full 'Chemical Communications'
_journal_page_first 1654
_journal_page_last 1655
_journal_paper_doi 10.1039/b405342g
_journal_year 2004
_chemical_formula_sum 'C49 H42 Cl2 Co P Pd S'
_chemical_formula_weight 930.09
_chemical_name_systematic
;
?
;
_space_group_IT_number 19
_symmetry_cell_setting orthorhombic
_symmetry_space_group_name_Hall 'P 2ac 2ab'
_symmetry_space_group_name_H-M 'P 21 21 21'
_atom_sites_solution_hydrogens geom
_atom_sites_solution_primary direct
_atom_sites_solution_secondary difmap
_audit_creation_method SHELXL-97
_cell_angle_alpha 90.00
_cell_angle_beta 90.00
_cell_angle_gamma 90.00
_cell_formula_units_Z 4
_cell_length_a 13.21140(10)
_cell_length_b 17.1528(2)
_cell_length_c 17.7440(2)
_cell_measurement_temperature 100(2)
_cell_volume 4021.01(7)
_computing_cell_refinement 'Bruker SMART'
_computing_data_collection 'Bruker SMART'
_computing_data_reduction 'Bruker SAINT'
_computing_molecular_graphics 'Bruker SHELXTL'
_computing_publication_material 'Bruker SHELXTL'
_computing_structure_refinement 'SHELXL-97 (Sheldrick, 1997)'
_computing_structure_solution 'SHELXS-97 (Sheldrick, 1990)'
_diffrn_ambient_temperature 100(2)
_diffrn_measured_fraction_theta_full 0.976
_diffrn_measured_fraction_theta_max 0.976
_diffrn_measurement_device_type 'CCD area detector'
_diffrn_measurement_method 'phi and omega scans'
_diffrn_radiation_monochromator graphite
_diffrn_radiation_source 'fine-focus sealed tube'
_diffrn_radiation_type CuK\a
_diffrn_radiation_wavelength 1.54178
_diffrn_reflns_av_R_equivalents 0.0645
_diffrn_reflns_av_sigmaI/netI 0.0518
_diffrn_reflns_limit_h_max 16
_diffrn_reflns_limit_h_min -14
_diffrn_reflns_limit_k_max 18
_diffrn_reflns_limit_k_min -19
_diffrn_reflns_limit_l_max 21
_diffrn_reflns_limit_l_min -19
_diffrn_reflns_number 25737
_diffrn_reflns_theta_full 70.57
_diffrn_reflns_theta_max 70.57
_diffrn_reflns_theta_min 3.58
_exptl_absorpt_coefficient_mu 9.188
_exptl_absorpt_correction_type none
_exptl_crystal_colour orange
_exptl_crystal_density_diffrn 1.536
_exptl_crystal_density_meas 0
_exptl_crystal_density_method 'not measured'
_exptl_crystal_description prisma
_exptl_crystal_F_000 1896
_exptl_crystal_size_max 0.20
_exptl_crystal_size_mid 0.09
_exptl_crystal_size_min 0.04
_refine_diff_density_max 0.599
_refine_diff_density_min -0.472
_refine_diff_density_rms 0.073
_refine_ls_abs_structure_details 'Flack H D (1983), Acta Cryst. A39, 876-881'
_refine_ls_abs_structure_Flack -0.035(4)
_refine_ls_extinction_method none
_refine_ls_goodness_of_fit_ref 1.032
_refine_ls_hydrogen_treatment mixed
_refine_ls_matrix_type full
_refine_ls_number_parameters 664
_refine_ls_number_reflns 7462
_refine_ls_number_restraints 0
_refine_ls_restrained_S_all 1.032
_refine_ls_R_factor_all 0.0351
_refine_ls_R_factor_gt 0.0315
_refine_ls_shift/su_max 0.001
_refine_ls_shift/su_mean 0.000
_refine_ls_structure_factor_coef Fsqd
_refine_ls_weighting_details 'calc w=1/[\s^2^(Fo^2^)+(0.0381P)^2^+0.4870P] where P=(Fo^2^+2Fc^2^)/3'
_refine_ls_weighting_scheme calc
_refine_ls_wR_factor_gt 0.0744
_refine_ls_wR_factor_ref 0.0765
_reflns_number_gt 7004
_reflns_number_total 7462
_reflns_threshold_expression >2sigma(I)
_cod_data_source_file b405342gsup1.cif
_cod_data_source_block rga_34_m
_cod_depositor_comments
;
The following automatic conversions were performed:

'_symmetry_cell_setting' value 'Orthorhombic' changed to
'orthorhombic' according to
/home/saulius/struct/CIF-dictionaries/cif_core.dic dictionary named
'cif_core.dic' version 2.4.2 from 2011-04-26.

Automatic conversion script
Id: cif_fix_values 1891 2012-01-12 08:04:46Z andrius 
;
_cod_original_sg_symbol_H-M P2(1)2(1)2(1)
_cod_database_code 7111318

loop_
_symmetry_equiv_pos_as_xyz
'x, y, z'
'-x+1/2, -y, z+1/2'
'-x, y+1/2, -z+1/2'
'x+1/2, -y+1/2, -z'

loop_
_atom_site_label
_atom_site_type_symbol
_atom_site_fract_x
_atom_site_fract_y
_atom_site_fract_z
_atom_site_U_iso_or_equiv
_atom_site_adp_type
_atom_site_occupancy
_atom_site_symmetry_multiplicity
_atom_site_calc_flag
C1 C 0.5581(3) 0.2608(2) 0.8077(2) 0.0217(8) Uani 1 1 d
C2 C 0.6252(3) 0.2613(2) 0.7442(2) 0.0205(8) Uani 1 1 d
C3 C 0.5701(3) 0.2355(2) 0.6811(2) 0.0203(8) Uani 1 1 d
C4 C 0.4700(3) 0.2166(2) 0.7047(2) 0.0232(8) Uani 1 1 d
C5 C 0.4624(3) 0.2328(2) 0.7829(2) 0.0216(8) Uani 1 1 d
C6 C 0.5117(3) 0.45038(19) 0.7156(2) 0.0189(7) Uani 1 1 d
C7 C 0.4585(3) 0.4153(2) 0.6515(2) 0.0197(7) Uani 1 1 d
C8 C 0.3744(3) 0.3930(2) 0.7012(2) 0.0188(7) Uani 1 1 d
C9 C 0.4292(3) 0.42763(19) 0.7668(2) 0.0189(7) Uani 1 1 d
C10 C 0.5942(3) 0.2114(2) 0.9585(2) 0.0260(8) Uani 1 1 d
C11 C 0.6390(4) 0.1424(3) 0.9176(3) 0.0318(9) Uani 1 1 d
C12 C 0.6534(4) 0.2337(3) 1.0277(3) 0.0368(10) Uani 1 1 d
C13 C 0.4834(3) 0.1979(3) 0.9775(3) 0.0361(10) Uani 1 1 d
C14 C 0.8194(3) 0.1886(2) 0.7733(2) 0.0206(7) Uani 1 1 d
C15 C 0.9079(3) 0.1847(2) 0.8160(2) 0.0236(8) Uani 1 1 d
C16 C 0.9561(3) 0.1140(2) 0.8259(2) 0.0285(9) Uani 1 1 d
C17 C 0.9180(3) 0.0469(2) 0.7945(2) 0.0320(9) Uani 1 1 d
C18 C 0.8296(3) 0.0500(2) 0.7526(2) 0.0280(9) Uani 1 1 d
C19 C 0.7810(3) 0.1207(2) 0.7417(2) 0.0259(9) Uani 1 1 d
C20 C 0.8056(3) 0.3218(2) 0.6731(2) 0.0200(7) Uani 1 1 d
C21 C 0.8232(3) 0.2717(2) 0.6131(2) 0.0253(8) Uani 1 1 d
C22 C 0.8548(3) 0.3016(3) 0.5444(2) 0.0310(9) Uani 1 1 d
C23 C 0.8662(3) 0.3815(2) 0.5353(2) 0.0264(9) Uani 1 1 d
C24 C 0.8499(3) 0.4311(2) 0.5956(2) 0.0272(9) Uani 1 1 d
C25 C 0.8195(3) 0.4018(2) 0.6650(2) 0.0220(8) Uani 1 1 d
C26 C 0.6007(3) 0.49990(19) 0.7263(2) 0.0188(7) Uani 1 1 d
C27 C 0.6450(3) 0.5063(2) 0.7979(2) 0.0209(8) Uani 1 1 d
C28 C 0.7273(3) 0.5544(2) 0.8094(2) 0.0241(8) Uani 1 1 d
C29 C 0.7661(3) 0.5987(2) 0.7506(2) 0.0259(8) Uani 1 1 d
C30 C 0.7224(3) 0.5931(2) 0.6798(2) 0.0225(8) Uani 1 1 d
C31 C 0.6400(3) 0.5438(2) 0.6671(2) 0.0217(8) Uani 1 1 d
C32 C 0.4764(3) 0.41525(19) 0.5702(2) 0.0196(7) Uani 1 1 d
C33 C 0.5699(3) 0.3935(2) 0.5398(2) 0.0240(8) Uani 1 1 d
C34 C 0.5853(3) 0.3952(2) 0.4632(2) 0.0312(9) Uani 1 1 d
C35 C 0.5093(4) 0.4184(2) 0.4151(2) 0.0347(10) Uani 1 1 d
C36 C 0.4168(4) 0.4407(2) 0.4442(2) 0.0309(10) Uani 1 1 d
C37 C 0.4002(3) 0.4391(2) 0.5211(2) 0.0239(8) Uani 1 1 d
C38 C 0.2762(3) 0.3549(2) 0.6912(2) 0.0227(8) Uani 1 1 d
C39 C 0.2480(3) 0.3246(2) 0.6215(2) 0.0280(8) Uani 1 1 d
C40 C 0.1539(3) 0.2895(3) 0.6122(3) 0.0364(10) Uani 1 1 d
C41 C 0.0889(3) 0.2820(3) 0.6721(3) 0.0376(11) Uani 1 1 d
C42 C 0.1164(3) 0.3112(2) 0.7418(3) 0.0371(11) Uani 1 1 d
C43 C 0.2089(3) 0.3469(2) 0.7515(2) 0.0258(8) Uani 1 1 d
C44 C 0.4053(3) 0.4513(2) 0.8444(2) 0.0212(7) Uani 1 1 d
C45 C 0.3747(3) 0.3994(2) 0.9001(2) 0.0260(8) Uani 1 1 d
C46 C 0.3590(3) 0.4243(3) 0.9737(2) 0.0296(9) Uani 1 1 d
C47 C 0.3724(3) 0.5019(3) 0.9923(2) 0.0302(9) Uani 1 1 d
C48 C 0.4012(3) 0.5545(2) 0.9374(2) 0.0255(9) Uani 1 1 d
C49 C 0.4187(3) 0.5298(2) 0.8647(2) 0.0224(8) Uani 1 1 d
Cl1 Cl 0.74597(8) 0.41801(5) 0.98269(5) 0.02937(19) Uani 1 1 d
Cl2 Cl 0.91457(6) 0.39598(5) 0.84252(5) 0.02441(19) Uani 1 1 d
Co1 Co 0.49834(4) 0.33362(3) 0.72680(3) 0.01680(13) Uani 1 1 d
P1 P 0.75656(7) 0.28260(4) 0.76150(4) 0.01697(17) Uani 1 1 d
Pd1 Pd 0.755952(18) 0.347950(13) 0.869589(12) 0.01807(7) Uani 1 1 d
S1 S 0.59581(6) 0.30018(5) 0.89532(5) 0.02052(18) Uani 1 1 d
H3 H 0.594(3) 0.2300(19) 0.637(2) 0.010(9) Uiso 1 1 d
H4 H 0.420(3) 0.205(2) 0.674(2) 0.017(10) Uiso 1 1 d
H5 H 0.407(3) 0.229(2) 0.813(2) 0.031(12) Uiso 1 1 d
H11A H 0.603(3) 0.131(2) 0.880(2) 0.019(11) Uiso 1 1 d
H11B H 0.708(3) 0.153(2) 0.903(2) 0.026(10) Uiso 1 1 d
H11C H 0.638(3) 0.104(2) 0.950(3) 0.026(11) Uiso 1 1 d
H12A H 0.648(3) 0.190(3) 1.060(3) 0.041(13) Uiso 1 1 d
H12B H 0.630(3) 0.277(3) 1.048(3) 0.038(13) Uiso 1 1 d
H12C H 0.723(4) 0.242(3) 1.023(3) 0.048(14) Uiso 1 1 d
H13A H 0.443(3) 0.188(2) 0.935(3) 0.030(12) Uiso 1 1 d
H13B H 0.457(3) 0.245(3) 1.000(2) 0.024(10) Uiso 1 1 d
H13C H 0.482(3) 0.152(3) 1.006(2) 0.036(12) Uiso 1 1 d
H15 H 0.925(3) 0.227(2) 0.840(2) 0.013(9) Uiso 1 1 d
H16 H 1.010(3) 0.114(2) 0.851(2) 0.016(10) Uiso 1 1 d
H17 H 0.958(3) -0.004(3) 0.798(3) 0.041(13) Uiso 1 1 d
H18 H 0.805(3) 0.008(2) 0.728(2) 0.018(10) Uiso 1 1 d
H19 H 0.729(4) 0.125(3) 0.718(3) 0.041(14) Uiso 1 1 d
H21 H 0.819(3) 0.215(2) 0.616(2) 0.020(10) Uiso 1 1 d
H22 H 0.870(3) 0.276(3) 0.507(3) 0.033(12) Uiso 1 1 d
H23 H 0.889(3) 0.402(2) 0.488(2) 0.017(10) Uiso 1 1 d
H24 H 0.855(3) 0.484(2) 0.587(2) 0.017(9) Uiso 1 1 d
H25 H 0.815(3) 0.435(2) 0.703(2) 0.019(10) Uiso 1 1 d
H27 H 0.619(3) 0.478(2) 0.839(2) 0.017(9) Uiso 1 1 d
H28 H 0.755(3) 0.559(2) 0.852(2) 0.028(10) Uiso 1 1 d
H29 H 0.824(3) 0.629(2) 0.759(2) 0.014(9) Uiso 1 1 d
H30 H 0.752(3) 0.618(2) 0.644(2) 0.028(10) Uiso 1 1 d
H31 H 0.610(2) 0.5401(19) 0.6147(19) 0.006(8) Uiso 1 1 d
H33 H 0.620(3) 0.379(2) 0.572(2) 0.014(10) Uiso 1 1 d
H34 H 0.648(3) 0.381(2) 0.445(2) 0.029(11) Uiso 1 1 d
H35 H 0.515(3) 0.424(2) 0.360(2) 0.030(11) Uiso 1 1 d
H36 H 0.374(3) 0.452(2) 0.416(2) 0.027(12) Uiso 1 1 d
H37 H 0.337(3) 0.4536(19) 0.5434(19) 0.007(8) Uiso 1 1 d
H39 H 0.293(3) 0.326(2) 0.583(2) 0.013(9) Uiso 1 1 d
H40 H 0.138(4) 0.272(3) 0.568(3) 0.049(15) Uiso 1 1 d
H41 H 0.022(4) 0.263(3) 0.674(3) 0.058(15) Uiso 1 1 d
H42 H 0.071(3) 0.304(2) 0.783(2) 0.025(10) Uiso 1 1 d
H43 H 0.221(3) 0.365(2) 0.799(2) 0.018(10) Uiso 1 1 d
H45 H 0.360(3) 0.348(2) 0.888(2) 0.013(9) Uiso 1 1 d
H46 H 0.338(3) 0.392(2) 1.010(3) 0.028(11) Uiso 1 1 d
H47 H 0.363(3) 0.517(2) 1.037(2) 0.016(10) Uiso 1 1 d
H48 H 0.413(3) 0.609(2) 0.950(2) 0.016(9) Uiso 1 1 d
H49 H 0.433(3) 0.560(2) 0.830(3) 0.029(12) Uiso 1 1 d

loop_
_atom_site_aniso_label
_atom_site_aniso_U_11
_atom_site_aniso_U_22
_atom_site_aniso_U_33
_atom_site_aniso_U_23
_atom_site_aniso_U_13
_atom_site_aniso_U_12
C1 0.0182(18) 0.0211(19) 0.026(2) 0.0052(15) -0.0003(15) 0.0013(14)
C2 0.0166(18) 0.0205(18) 0.025(2) 0.0027(14) -0.0017(15) 0.0037(14)
C3 0.0221(19) 0.0153(18) 0.023(2) -0.0045(14) 0.0015(16) 0.0040(14)
C4 0.0224(19) 0.0155(18) 0.032(2) -0.0001(15) -0.0058(17) -0.0025(14)
C5 0.0172(18) 0.0158(18) 0.032(2) 0.0052(15) 0.0050(16) -0.0008(13)
C6 0.0152(17) 0.0180(18) 0.0236(19) 0.0042(13) 0.0001(15) 0.0025(13)
C7 0.0178(17) 0.0180(18) 0.0231(19) 0.0034(14) -0.0040(14) 0.0026(13)
C8 0.0141(17) 0.0191(18) 0.0233(19) 0.0011(14) -0.0028(14) 0.0039(13)
C9 0.0167(17) 0.0184(17) 0.0215(18) 0.0020(14) -0.0012(15) 0.0020(13)
C10 0.027(2) 0.029(2) 0.022(2) 0.0102(16) 0.0038(17) -0.0012(16)
C11 0.038(3) 0.029(2) 0.029(2) 0.0105(19) 0.000(2) -0.0009(19)
C12 0.045(3) 0.035(3) 0.031(2) 0.006(2) -0.001(2) -0.002(2)
C13 0.033(2) 0.043(3) 0.032(2) 0.013(2) 0.005(2) -0.005(2)
C14 0.0167(17) 0.0261(19) 0.0189(18) 0.0034(15) 0.0046(14) 0.0012(14)
C15 0.0221(19) 0.026(2) 0.023(2) -0.0006(15) 0.0013(16) 0.0009(15)
C16 0.024(2) 0.035(2) 0.026(2) 0.0053(17) -0.0023(18) 0.0068(16)
C17 0.040(2) 0.028(2) 0.028(2) 0.0081(17) 0.0075(19) 0.0115(19)
C18 0.037(2) 0.023(2) 0.025(2) -0.0012(16) 0.0000(18) -0.0001(17)
C19 0.025(2) 0.028(2) 0.025(2) 0.0011(16) -0.0020(17) 0.0009(15)
C20 0.0127(16) 0.030(2) 0.0176(18) 0.0046(14) 0.0003(14) -0.0008(14)
C21 0.0213(19) 0.027(2) 0.028(2) -0.0043(16) 0.0013(16) -0.0022(15)
C22 0.030(2) 0.047(3) 0.016(2) -0.0062(18) 0.0011(17) -0.0006(19)
C23 0.0162(18) 0.044(2) 0.019(2) 0.0070(17) 0.0021(16) -0.0031(16)
C24 0.025(2) 0.025(2) 0.032(2) 0.0086(17) 0.0021(17) 0.0006(16)
C25 0.0171(18) 0.027(2) 0.0215(19) 0.0026(17) -0.0018(15) -0.0003(15)
C26 0.0137(17) 0.0196(18) 0.0230(18) -0.0017(14) 0.0016(15) 0.0012(13)
C27 0.0146(17) 0.026(2) 0.0215(19) -0.0006(15) 0.0014(15) 0.0001(14)
C28 0.022(2) 0.0254(19) 0.025(2) -0.0035(15) -0.0052(16) 0.0014(15)
C29 0.0153(19) 0.0235(18) 0.039(2) -0.0079(15) -0.0037(17) -0.0019(16)
C30 0.0187(18) 0.0206(18) 0.028(2) 0.0027(15) 0.0058(15) -0.0007(14)
C31 0.0156(18) 0.0244(19) 0.025(2) -0.0022(15) 0.0022(15) 0.0024(14)
C32 0.0224(19) 0.0136(17) 0.0226(18) 0.0015(13) -0.0012(15) -0.0044(13)
C33 0.022(2) 0.026(2) 0.024(2) 0.0016(16) 0.0016(16) -0.0037(16)
C34 0.034(2) 0.030(2) 0.029(2) 0.0010(17) 0.0113(19) -0.0039(18)
C35 0.052(3) 0.034(2) 0.018(2) 0.0012(16) 0.004(2) -0.010(2)
C36 0.036(3) 0.030(2) 0.026(2) 0.0043(17) -0.012(2) -0.0058(19)
C37 0.025(2) 0.022(2) 0.025(2) 0.0000(15) -0.0017(17) -0.0019(15)
C38 0.0186(17) 0.0219(18) 0.0276(19) -0.0016(14) -0.0015(14) 0.0042(14)
C39 0.0227(18) 0.0286(19) 0.033(2) 0.0015(14) 0.000(2) -0.0039(16)
C40 0.032(2) 0.034(2) 0.043(3) 0.002(2) -0.014(2) -0.0065(18)
C41 0.017(2) 0.033(2) 0.062(3) 0.003(2) -0.007(2) -0.0018(18)
C42 0.021(2) 0.035(2) 0.055(3) 0.002(2) 0.012(2) 0.0026(17)
C43 0.0184(18) 0.025(2) 0.033(2) -0.0029(17) 0.0042(16) -0.0005(15)
C44 0.0129(16) 0.0294(19) 0.0212(19) -0.0015(15) -0.0004(15) 0.0049(14)
C45 0.0220(19) 0.029(2) 0.027(2) 0.0005(17) 0.0028(16) -0.0019(16)
C46 0.028(2) 0.036(2) 0.025(2) 0.0051(17) 0.0062(18) 0.0026(17)
C47 0.027(2) 0.045(3) 0.019(2) -0.0012(18) 0.0043(17) 0.0079(17)
C48 0.0217(19) 0.031(2) 0.024(2) -0.0083(16) -0.0020(17) 0.0029(16)
C49 0.0174(18) 0.0249(19) 0.025(2) 0.0036(16) 0.0009(16) 0.0003(14)
Cl1 0.0345(5) 0.0342(5) 0.0194(4) -0.0075(3) -0.0012(4) 0.0003(5)
Cl2 0.0194(4) 0.0280(4) 0.0258(5) 0.0001(3) -0.0016(4) -0.0033(3)
Co1 0.0132(3) 0.0192(3) 0.0180(3) 0.0004(2) 0.0001(2) -0.0006(2)
P1 0.0150(4) 0.0207(4) 0.0151(4) -0.0004(3) -0.0003(4) 0.0000(4)
Pd1 0.01734(12) 0.02153(13) 0.01533(12) -0.00064(8) -0.00036(11) 0.00031(11)
S1 0.0184(4) 0.0253(5) 0.0179(4) 0.0021(3) 0.0014(3) 0.0003(3)

loop_
_atom_type_symbol
_atom_type_description
_atom_type_scat_dispersion_real
_atom_type_scat_dispersion_imag
_atom_type_scat_source
C C 0.0181 0.0091 'International Tables Vol C Tables 4.2.6.8 and 6.1.1.4'
H H 0.0000 0.0000 'International Tables Vol C Tables 4.2.6.8 and 6.1.1.4'
P P 0.2955 0.4335 'International Tables Vol C Tables 4.2.6.8 and 6.1.1.4'
S S 0.3331 0.5567 'International Tables Vol C Tables 4.2.6.8 and 6.1.1.4'
Cl Cl 0.3639 0.7018 'International Tables Vol C Tables 4.2.6.8 and 6.1.1.4'
Co Co -2.3653 3.6143 'International Tables Vol C Tables 4.2.6.8 and 6.1.1.4'
Pd Pd 0.1215 3.9337 'International Tables Vol C Tables 4.2.6.8 and 6.1.1.4'

loop_
_geom_angle_atom_site_label_1
_geom_angle_atom_site_label_2
_geom_angle_atom_site_label_3
_geom_angle
C5 C1 C2 107.9(3)
C5 C1 S1 130.8(3)
C2 C1 S1 121.0(3)
C5 C1 Co1 69.4(2)
C2 C1 Co1 71.7(2)
S1 C1 Co1 119.29(19)
C3 C2 C1 107.7(3)
C3 C2 P1 134.3(3)
C1 C2 P1 117.6(3)
C3 C2 Co1 69.97(19)
C1 C2 Co1 68.12(19)
P1 C2 Co1 132.21(19)
C2 C3 C4 108.5(3)
C2 C3 Co1 70.9(2)
C4 C3 Co1 69.4(2)
C2 C3 H3 125(2)
C4 C3 H3 126(2)
Co1 C3 H3 128(2)
C5 C4 C3 108.0(3)
C5 C4 Co1 68.8(2)
C3 C4 Co1 70.6(2)
C5 C4 H4 127(3)
C3 C4 H4 125(3)
Co1 C4 H4 118(2)
C4 C5 C1 107.9(3)
C4 C5 Co1 71.0(2)
C1 C5 Co1 70.2(2)
C4 C5 H5 128(3)
C1 C5 H5 124(3)
Co1 C5 H5 123(3)
C26 C6 C7 136.4(3)
C26 C6 C9 131.9(3)
C7 C6 C9 90.9(3)
C26 C6 Co1 129.3(2)
C7 C6 Co1 68.13(19)
C9 C6 Co1 67.15(19)
C32 C7 C6 133.5(3)
C32 C7 C8 135.6(3)
C6 C7 C8 90.2(3)
C32 C7 Co1 127.9(3)
C6 C7 Co1 69.15(19)
C8 C7 Co1 67.47(19)
C38 C8 C7 135.5(3)
C38 C8 C9 134.6(3)
C7 C8 C9 89.9(3)
C38 C8 Co1 122.1(3)
C7 C8 Co1 69.28(18)
C9 C8 Co1 67.97(18)
C44 C9 C6 131.7(3)
C44 C9 C8 137.3(3)
C6 C9 C8 89.0(3)
C44 C9 Co1 131.2(3)
C6 C9 Co1 69.74(19)
C8 C9 Co1 67.74(19)
C12 C10 C11 112.8(4)
C12 C10 C13 111.0(4)
C11 C10 C13 111.4(4)
C12 C10 S1 105.9(3)
C11 C10 S1 110.0(3)
C13 C10 S1 105.4(3)
C10 C11 H11A 110(3)
C10 C11 H11B 111(2)
H11A C11 H11B 111(4)
C10 C11 H11C 105(3)
H11A C11 H11C 110(4)
H11B C11 H11C 109(4)
C10 C12 H12A 105(3)
C10 C12 H12B 111(3)
H12A C12 H12B 113(4)
C10 C12 H12C 119(3)
H12A C12 H12C 104(4)
H12B C12 H12C 105(4)
C10 C13 H13A 113(3)
C10 C13 H13B 109(2)
H13A C13 H13B 106(4)
C10 C13 H13C 105(3)
H13A C13 H13C 106(4)
H13B C13 H13C 117(4)
C19 C14 C15 119.0(3)
C19 C14 P1 121.9(3)
C15 C14 P1 119.1(3)
C16 C15 C14 119.9(4)
C16 C15 H15 123(2)
C14 C15 H15 117(2)
C17 C16 C15 121.0(4)
C17 C16 H16 121(2)
C15 C16 H16 118(3)
C16 C17 C18 119.6(4)
C16 C17 H17 120(3)
C18 C17 H17 120(3)
C19 C18 C17 120.0(4)
C19 C18 H18 118(2)
C17 C18 H18 122(2)
C18 C19 C14 120.5(4)
C18 C19 H19 124(3)
C14 C19 H19 116(3)
C21 C20 C25 120.6(3)
C21 C20 P1 119.4(3)
C25 C20 P1 119.9(3)
C22 C21 C20 119.8(4)
C22 C21 H21 116(2)
C20 C21 H21 124(2)
C21 C22 C23 120.0(4)
C21 C22 H22 126(3)
C23 C22 H22 114(3)
C24 C23 C22 120.1(4)
C24 C23 H23 120(2)
C22 C23 H23 120(2)
C23 C24 C25 120.5(4)
C23 C24 H24 118(2)
C25 C24 H24 122(2)
C24 C25 C20 119.0(4)
C24 C25 H25 118(3)
C20 C25 H25 123(3)
C31 C26 C27 119.0(3)
C31 C26 C6 121.0(3)
C27 C26 C6 119.9(3)
C28 C27 C26 120.6(3)
C28 C27 H27 119(2)
C26 C27 H27 120(2)
C27 C28 C29 120.4(4)
C27 C28 H28 122(3)
C29 C28 H28 117(3)
C30 C29 C28 119.4(4)
C30 C29 H29 121(2)
C28 C29 H29 119(2)
C29 C30 C31 120.7(4)
C29 C30 H30 117(3)
C31 C30 H30 122(3)
C26 C31 C30 119.8(4)
C26 C31 H31 120.7(19)
C30 C31 H31 119.5(19)
C37 C32 C33 118.4(3)
C37 C32 C7 120.0(3)
C33 C32 C7 121.6(3)
C34 C33 C32 120.4(4)
C34 C33 H33 121(2)
C32 C33 H33 119(2)
C33 C34 C35 120.7(4)
C33 C34 H34 118(3)
C35 C34 H34 121(3)
C34 C35 C36 119.6(4)
C34 C35 H35 126(2)
C36 C35 H35 114(2)
C35 C36 C37 120.2(4)
C35 C36 H36 118(3)
C37 C36 H36 121(3)
C36 C37 C32 120.6(4)
C36 C37 H37 123(2)
C32 C37 H37 117(2)
C39 C38 C43 118.3(3)
C39 C38 C8 120.8(3)
C43 C38 C8 121.0(3)
C40 C39 C38 120.4(4)
C40 C39 H39 121(2)
C38 C39 H39 119(2)
C41 C40 C39 120.5(4)
C41 C40 H40 121(3)
C39 C40 H40 119(3)
C40 C41 C42 119.6(4)
C40 C41 H41 131(3)
C42 C41 H41 110(3)
C43 C42 C41 120.4(4)
C43 C42 H42 121(3)
C41 C42 H42 118(2)
C42 C43 C38 120.8(4)
C42 C43 H43 115(2)
C38 C43 H43 124(2)
C45 C44 C49 117.8(3)
C45 C44 C9 123.5(3)
C49 C44 C9 118.6(3)
C46 C45 C44 121.0(4)
C46 C45 H45 118(2)
C44 C45 H45 121(2)
C47 C46 C45 120.0(4)
C47 C46 H46 118(3)
C45 C46 H46 122(3)
C48 C47 C46 119.8(4)
C48 C47 H47 120(3)
C46 C47 H47 120(3)
C49 C48 C47 120.3(4)
C49 C48 H48 119(2)
C47 C48 H48 120(2)
C48 C49 C44 121.0(4)
C48 C49 H49 123(3)
C44 C49 H49 116(3)
C8 Co1 C9 44.29(15)
C8 Co1 C7 43.25(14)
C9 Co1 C7 63.29(15)
C8 Co1 C6 62.63(14)
C9 Co1 C6 43.11(14)
C7 Co1 C6 42.72(14)
C8 Co1 C5 110.69(15)
C9 Co1 C5 113.90(15)
C7 Co1 C5 148.33(15)
C6 Co1 C5 154.68(15)
C8 Co1 C1 142.00(15)
C9 Co1 C1 114.80(15)
C7 Co1 C1 171.13(14)
C6 Co1 C1 129.50(15)
C5 Co1 C1 40.48(14)
C8 Co1 C4 107.71(15)
C9 Co1 C4 140.28(15)
C7 Co1 C4 120.08(15)
C6 Co1 C4 162.60(15)
C5 Co1 C4 40.14(15)
C1 Co1 C4 67.35(15)
C8 Co1 C3 134.28(15)
C9 Co1 C3 178.19(15)
C7 Co1 C3 114.94(15)
C6 Co1 C3 135.94(15)
C5 Co1 C3 67.36(15)
C1 Co1 C3 67.01(15)
C4 Co1 C3 39.91(15)
C8 Co1 C2 173.35(15)
C9 Co1 C2 142.34(14)
C7 Co1 C2 135.82(14)
C6 Co1 C2 121.91(14)
C5 Co1 C2 67.44(14)
C1 Co1 C2 40.22(14)
C4 Co1 C2 66.56(14)
C3 Co1 C2 39.10(14)
C2 P1 C14 106.17(16)
C2 P1 C20 105.69(16)
C14 P1 C20 105.19(16)
C2 P1 Pd1 104.26(12)
C14 P1 Pd1 110.39(12)
C20 P1 Pd1 123.88(12)
P1 Pd1 Cl2 89.84(3)
P1 Pd1 S1 89.71(3)
Cl2 Pd1 S1 179.28(3)
P1 Pd1 Cl1 176.92(4)
Cl2 Pd1 Cl1 92.66(3)
S1 Pd1 Cl1 87.77(3)
C1 S1 C10 102.16(17)
C1 S1 Pd1 102.69(12)
C10 S1 Pd1 114.34(13)

loop_
_geom_bond_atom_site_label_1
_geom_bond_atom_site_label_2
_geom_bond_distance
C1 C5 1.422(5)
C1 C2 1.434(5)
C1 S1 1.766(4)
C1 Co1 2.061(4)
C2 C3 1.407(5)
C2 P1 1.800(4)
C2 Co1 2.108(3)
C3 C4 1.425(5)
C3 Co1 2.096(3)
C3 H3 0.84(4)
C4 C5 1.418(6)
C4 Co1 2.080(4)
C4 H4 0.87(4)
C5 Co1 2.051(4)
C5 H5 0.91(5)
C6 C26 1.463(5)
C6 C7 1.467(5)
C6 C9 1.472(5)
C6 Co1 2.020(3)
C7 C32 1.461(5)
C7 C8 1.470(5)
C7 Co1 2.006(3)
C8 C38 1.463(5)
C8 C9 1.495(5)
C8 Co1 1.981(3)
C9 C44 1.470(5)
C9 Co1 1.985(3)
C10 C12 1.505(6)
C10 C11 1.510(6)
C10 C13 1.520(6)
C10 S1 1.891(4)
C11 H11A 0.85(4)
C11 H11B 0.96(4)
C11 H11C 0.87(4)
C12 H12A 0.94(5)
C12 H12B 0.88(5)
C12 H12C 0.93(5)
C13 H13A 0.95(4)
C13 H13B 0.96(4)
C13 H13C 0.94(5)
C14 C19 1.389(5)
C14 C15 1.395(5)
C14 P1 1.825(4)
C15 C16 1.381(5)
C15 H15 0.87(4)
C16 C17 1.374(6)
C16 H16 0.85(4)
C17 C18 1.386(6)
C17 H17 1.03(5)
C18 C19 1.385(6)
C18 H18 0.91(4)
C19 H19 0.81(5)
C20 C21 1.388(5)
C20 C25 1.393(5)
C20 P1 1.825(4)
C21 C22 1.386(6)
C21 H21 0.98(4)
C22 C23 1.388(6)
C22 H22 0.82(5)
C23 C24 1.384(6)
C23 H23 0.96(4)
C24 C25 1.390(5)
C24 H24 0.93(4)
C25 H25 0.89(4)
C26 C31 1.393(5)
C26 C27 1.403(5)
C27 C28 1.380(5)
C27 H27 0.95(4)
C28 C29 1.388(5)
C28 H28 0.85(4)
C29 C30 1.386(5)
C29 H29 0.94(4)
C30 C31 1.397(5)
C30 H30 0.86(4)
C31 H31 1.01(3)
C32 C37 1.392(5)
C32 C33 1.398(5)
C33 C34 1.375(6)
C33 H33 0.90(4)
C34 C35 1.377(6)
C34 H34 0.92(4)
C35 C36 1.380(7)
C35 H35 0.99(4)
C36 C37 1.383(6)
C36 H36 0.79(4)
C37 H37 0.95(3)
C38 C39 1.392(5)
C38 C43 1.398(5)
C39 C40 1.391(6)
C39 H39 0.91(4)
C40 C41 1.373(7)
C40 H40 0.86(5)
C41 C42 1.383(7)
C41 H41 0.95(5)
C42 C43 1.377(6)
C42 H42 0.94(4)
C43 H43 0.92(4)
C44 C45 1.390(5)
C44 C49 1.405(5)
C45 C46 1.389(6)
C45 H45 0.93(4)
C46 C47 1.382(6)
C46 H46 0.90(4)
C47 C48 1.382(6)
C47 H47 0.84(4)
C48 C49 1.376(5)
C48 H48 0.97(4)
C49 H49 0.83(4)
Cl1 Pd1 2.3428(8)
Cl2 Pd1 2.3023(9)
P1 Pd1 2.2216(8)
Pd1 S1 2.3144(9)

loop_
_geom_torsion_atom_site_label_1
_geom_torsion_atom_site_label_2
_geom_torsion_atom_site_label_3
_geom_torsion_atom_site_label_4
_geom_torsion
C5 C1 C2 C3 1.3(4)
S1 C1 C2 C3 -172.6(3)
Co1 C1 C2 C3 -58.9(2)
C5 C1 C2 P1 -172.4(2)
S1 C1 C2 P1 13.7(4)
Co1 C1 C2 P1 127.4(2)
C5 C1 C2 Co1 60.2(2)
S1 C1 C2 Co1 -113.7(3)
C1 C2 C3 C4 -1.7(4)
P1 C2 C3 C4 170.5(3)
Co1 C2 C3 C4 -59.5(2)
C1 C2 C3 Co1 57.8(2)
P1 C2 C3 Co1 -130.0(3)
C2 C3 C4 C5 1.5(4)
Co1 C3 C4 C5 -58.9(3)
C2 C3 C4 Co1 60.4(2)
C3 C4 C5 C1 -0.7(4)
Co1 C4 C5 C1 -60.8(2)
C3 C4 C5 Co1 60.0(3)
C2 C1 C5 C4 -0.3(4)
S1 C1 C5 C4 172.8(3)
Co1 C1 C5 C4 61.3(3)
C2 C1 C5 Co1 -61.7(2)
S1 C1 C5 Co1 111.4(3)
C26 C6 C7 C32 1.5(7)
C9 C6 C7 C32 172.1(4)
Co1 C6 C7 C32 -123.0(4)
C26 C6 C7 C8 -169.7(4)
C9 C6 C7 C8 0.8(3)
Co1 C6 C7 C8 65.71(19)
C26 C6 C7 Co1 124.6(4)
C9 C6 C7 Co1 -64.87(18)
C32 C7 C8 C38 6.6(7)
C6 C7 C8 C38 177.6(4)
Co1 C7 C8 C38 -115.2(4)
C32 C7 C8 C9 -171.7(4)
C6 C7 C8 C9 -0.8(3)
Co1 C7 C8 C9 66.41(18)
C32 C7 C8 Co1 121.9(4)
C6 C7 C8 Co1 -67.24(19)
C26 C6 C9 C44 4.7(6)
C7 C6 C9 C44 -166.6(4)
Co1 C6 C9 C44 127.7(4)
C26 C6 C9 C8 170.4(4)
C7 C6 C9 C8 -0.8(3)
Co1 C6 C9 C8 -66.57(18)
C26 C6 C9 Co1 -123.0(4)
C7 C6 C9 Co1 65.75(19)
C38 C8 C9 C44 -13.3(7)
C7 C8 C9 C44 165.1(4)
Co1 C8 C9 C44 -127.3(4)
C38 C8 C9 C6 -177.6(4)
C7 C8 C9 C6 0.8(3)
Co1 C8 C9 C6 68.45(19)
C38 C8 C9 Co1 114.0(4)
C7 C8 C9 Co1 -67.62(18)
C19 C14 C15 C16 0.4(6)
P1 C14 C15 C16 179.6(3)
C14 C15 C16 C17 -0.3(6)
C15 C16 C17 C18 -0.3(6)
C16 C17 C18 C19 0.9(6)
C17 C18 C19 C14 -0.8(6)
C15 C14 C19 C18 0.2(6)
P1 C14 C19 C18 -179.0(3)
C25 C20 C21 C22 -0.1(6)
P1 C20 C21 C22 176.3(3)
C20 C21 C22 C23 -1.7(6)
C21 C22 C23 C24 2.6(6)
C22 C23 C24 C25 -1.7(6)
C23 C24 C25 C20 -0.1(6)
C21 C20 C25 C24 1.0(5)
P1 C20 C25 C24 -175.3(3)
C7 C6 C26 C31 19.2(6)
C9 C6 C26 C31 -148.0(4)
Co1 C6 C26 C31 118.5(3)
C7 C6 C26 C27 -163.6(4)
C9 C6 C26 C27 29.1(6)
Co1 C6 C26 C27 -64.3(4)
C31 C26 C27 C28 -1.0(5)
C6 C26 C27 C28 -178.2(3)
C26 C27 C28 C29 1.5(6)
C27 C28 C29 C30 -1.1(6)
C28 C29 C30 C31 0.1(5)
C27 C26 C31 C30 0.1(5)
C6 C26 C31 C30 177.3(3)
C29 C30 C31 C26 0.3(5)
C6 C7 C32 C37 -125.7(4)
C8 C7 C32 C37 41.7(6)
Co1 C7 C32 C37 137.6(3)
C6 C7 C32 C33 52.6(6)
C8 C7 C32 C33 -139.9(4)
Co1 C7 C32 C33 -44.1(5)
C37 C32 C33 C34 -0.6(5)
C7 C32 C33 C34 -178.9(4)
C32 C33 C34 C35 0.1(6)
C33 C34 C35 C36 0.4(6)
C34 C35 C36 C37 -0.6(6)
C35 C36 C37 C32 0.2(6)
C33 C32 C37 C36 0.4(5)
C7 C32 C37 C36 178.8(4)
C7 C8 C38 C39 5.5(6)
C9 C8 C38 C39 -176.7(4)
Co1 C8 C38 C39 -86.9(4)
C7 C8 C38 C43 -175.5(4)
C9 C8 C38 C43 2.2(6)
Co1 C8 C38 C43 92.1(4)
C43 C38 C39 C40 1.9(6)
C8 C38 C39 C40 -179.1(3)
C38 C39 C40 C41 -2.0(6)
C39 C40 C41 C42 1.4(7)
C40 C41 C42 C43 -0.6(7)
C41 C42 C43 C38 0.5(6)
C39 C38 C43 C42 -1.1(6)
C8 C38 C43 C42 179.9(4)
C6 C9 C44 C45 -137.2(4)
C8 C9 C44 C45 64.1(6)
Co1 C9 C44 C45 -37.9(5)
C6 C9 C44 C49 39.5(5)
C8 C9 C44 C49 -119.2(4)
Co1 C9 C44 C49 138.9(3)
C49 C44 C45 C46 -0.7(6)
C9 C44 C45 C46 176.1(4)
C44 C45 C46 C47 0.8(6)
C45 C46 C47 C48 0.3(6)
C46 C47 C48 C49 -1.5(6)
C47 C48 C49 C44 1.6(6)
C45 C44 C49 C48 -0.6(5)
C9 C44 C49 C48 -177.5(3)
C38 C8 Co1 C9 -129.8(4)
C7 C8 Co1 C9 98.6(3)
C38 C8 Co1 C7 131.5(4)
C9 C8 Co1 C7 -98.6(3)
C38 C8 Co1 C6 -179.5(4)
C7 C8 Co1 C6 48.9(2)
C9 C8 Co1 C6 -49.71(19)
C38 C8 Co1 C5 -26.3(3)
C7 C8 Co1 C5 -157.9(2)
C9 C8 Co1 C5 103.5(2)
C38 C8 Co1 C1 -59.5(4)
C7 C8 Co1 C1 169.0(2)
C9 C8 Co1 C1 70.3(3)
C38 C8 Co1 C4 16.2(3)
C7 C8 Co1 C4 -115.4(2)
C9 C8 Co1 C4 146.0(2)
C38 C8 Co1 C3 51.8(4)
C7 C8 Co1 C3 -79.8(3)
C9 C8 Co1 C3 -178.4(2)
C38 C8 Co1 C2 46.1(14)
C7 C8 Co1 C2 -85.4(13)
C9 C8 Co1 C2 175.9(12)
C44 C9 Co1 C8 134.2(4)
C6 C9 Co1 C8 -97.6(3)
C44 C9 Co1 C7 -176.5(4)
C6 C9 Co1 C7 -48.3(2)
C8 C9 Co1 C7 49.3(2)
C44 C9 Co1 C6 -128.2(4)
C8 C9 Co1 C6 97.6(3)
C44 C9 Co1 C5 38.5(4)
C6 C9 Co1 C5 166.7(2)
C8 C9 Co1 C5 -95.7(2)
C44 C9 Co1 C1 -6.1(4)
C6 C9 Co1 C1 122.1(2)
C8 C9 Co1 C1 -140.3(2)
C44 C9 Co1 C4 77.7(4)
C6 C9 Co1 C4 -154.1(2)
C8 C9 Co1 C4 -56.5(3)
C44 C9 Co1 C3 173(5)
C6 C9 Co1 C3 -59(5)
C8 C9 Co1 C3 38(5)
C44 C9 Co1 C2 -45.0(4)
C6 C9 Co1 C2 83.2(3)
C8 C9 Co1 C2 -179.2(2)
C32 C7 Co1 C8 -131.2(4)
C6 C7 Co1 C8 99.3(3)
C32 C7 Co1 C9 178.2(4)
C6 C7 Co1 C9 48.7(2)
C8 C7 Co1 C9 -50.6(2)
C32 C7 Co1 C6 129.5(4)
C8 C7 Co1 C6 -99.3(3)
C32 C7 Co1 C5 -89.0(4)
C6 C7 Co1 C5 141.5(3)
C8 C7 Co1 C5 42.2(4)
C32 C7 Co1 C1 98.6(10)
C6 C7 Co1 C1 -30.9(10)
C8 C7 Co1 C1 -130.3(9)
C32 C7 Co1 C4 -47.0(4)
C6 C7 Co1 C4 -176.6(2)
C8 C7 Co1 C4 84.1(2)
C32 C7 Co1 C3 -2.1(4)
C6 C7 Co1 C3 -131.7(2)
C8 C7 Co1 C3 129.0(2)
C32 C7 Co1 C2 39.3(4)
C6 C7 Co1 C2 -90.2(3)
C8 C7 Co1 C2 170.5(2)
C26 C6 Co1 C8 177.5(4)
C7 C6 Co1 C8 -49.6(2)
C9 C6 Co1 C8 51.2(2)
C26 C6 Co1 C9 126.3(4)
C7 C6 Co1 C9 -100.8(3)
C26 C6 Co1 C7 -132.9(4)
C9 C6 Co1 C7 100.8(3)
C26 C6 Co1 C5 97.0(4)
C7 C6 Co1 C5 -130.1(3)
C9 C6 Co1 C5 -29.3(4)
C26 C6 Co1 C1 41.2(4)
C7 C6 Co1 C1 174.1(2)
C9 C6 Co1 C1 -85.1(2)
C26 C6 Co1 C4 -122.9(5)
C7 C6 Co1 C4 10.0(6)
C9 C6 Co1 C4 110.8(5)
C26 C6 Co1 C3 -55.9(4)
C7 C6 Co1 C3 77.0(3)
C9 C6 Co1 C3 177.8(2)
C26 C6 Co1 C2 -8.1(4)
C7 C6 Co1 C2 124.8(2)
C9 C6 Co1 C2 -134.4(2)
C4 C5 Co1 C8 93.2(2)
C1 C5 Co1 C8 -148.8(2)
C4 C5 Co1 C9 141.2(2)
C1 C5 Co1 C9 -100.8(2)
C4 C5 Co1 C7 63.8(4)
C1 C5 Co1 C7 -178.2(3)
C4 C5 Co1 C6 162.7(3)
C1 C5 Co1 C6 -79.3(4)
C4 C5 Co1 C1 -118.0(3)
C1 C5 Co1 C4 118.0(3)
C4 C5 Co1 C3 -37.4(2)
C1 C5 Co1 C3 80.6(2)
C4 C5 Co1 C2 -79.9(2)
C1 C5 Co1 C2 38.1(2)
C5 C1 Co1 C8 52.0(3)
C2 C1 Co1 C8 170.1(2)
S1 C1 Co1 C8 -74.1(3)
C5 C1 Co1 C9 98.4(2)
C2 C1 Co1 C9 -143.5(2)
S1 C1 Co1 C9 -27.7(3)
C5 C1 Co1 C7 173.9(9)
C2 C1 Co1 C7 -68.1(10)
S1 C1 Co1 C7 47.8(11)
C5 C1 Co1 C6 147.0(2)
C2 C1 Co1 C6 -94.9(2)
S1 C1 Co1 C6 20.9(3)
C2 C1 Co1 C5 118.1(3)
S1 C1 Co1 C5 -126.1(3)
C5 C1 Co1 C4 -38.1(2)
C2 C1 Co1 C4 80.0(2)
S1 C1 Co1 C4 -164.1(3)
C5 C1 Co1 C3 -81.6(2)
C2 C1 Co1 C3 36.5(2)
S1 C1 Co1 C3 152.4(3)
C5 C1 Co1 C2 -118.1(3)
S1 C1 Co1 C2 115.9(3)
C5 C4 Co1 C8 -101.3(2)
C3 C4 Co1 C8 139.5(2)
C5 C4 Co1 C9 -63.7(3)
C3 C4 Co1 C9 177.2(2)
C5 C4 Co1 C7 -147.0(2)
C3 C4 Co1 C7 93.8(2)
C5 C4 Co1 C6 -154.8(4)
C3 C4 Co1 C6 86.0(5)
C3 C4 Co1 C5 -119.1(3)
C5 C4 Co1 C1 38.4(2)
C3 C4 Co1 C1 -80.7(2)
C5 C4 Co1 C3 119.1(3)
C5 C4 Co1 C2 82.3(2)
C3 C4 Co1 C2 -36.9(2)
C2 C3 Co1 C8 -179.0(2)
C4 C3 Co1 C8 -59.8(3)
C2 C3 Co1 C9 144(5)
C4 C3 Co1 C9 -97(5)
C2 C3 Co1 C7 133.0(2)
C4 C3 Co1 C7 -107.8(2)
C2 C3 Co1 C6 86.2(3)
C4 C3 Co1 C6 -154.6(2)
C2 C3 Co1 C5 -81.6(2)
C4 C3 Co1 C5 37.6(2)
C2 C3 Co1 C1 -37.5(2)
C4 C3 Co1 C1 81.7(2)
C2 C3 Co1 C4 -119.2(3)
C4 C3 Co1 C2 119.2(3)
C3 C2 Co1 C8 6.4(14)
C1 C2 Co1 C8 -113.3(13)
P1 C2 Co1 C8 138.7(12)
C3 C2 Co1 C9 -178.2(2)
C1 C2 Co1 C9 62.0(3)
P1 C2 Co1 C9 -46.0(4)
C3 C2 Co1 C7 -72.1(3)
C1 C2 Co1 C7 168.2(2)
P1 C2 Co1 C7 60.1(4)
C3 C2 Co1 C6 -125.2(2)
C1 C2 Co1 C6 115.1(2)
P1 C2 Co1 C6 7.1(3)
C3 C2 Co1 C5 81.4(2)
C1 C2 Co1 C5 -38.3(2)
P1 C2 Co1 C5 -146.3(3)
C3 C2 Co1 C1 119.7(3)
P1 C2 Co1 C1 -108.0(3)
C3 C2 Co1 C4 37.6(2)
C1 C2 Co1 C4 -82.1(2)
P1 C2 Co1 C4 169.9(3)
C1 C2 Co1 C3 -119.7(3)
P1 C2 Co1 C3 132.3(4)
C3 C2 P1 C14 -77.8(4)
C1 C2 P1 C14 93.8(3)
Co1 C2 P1 C14 178.4(2)
C3 C2 P1 C20 33.6(4)
C1 C2 P1 C20 -154.8(3)
Co1 C2 P1 C20 -70.2(3)
C3 C2 P1 Pd1 165.6(3)
C1 C2 P1 Pd1 -22.8(3)
Co1 C2 P1 Pd1 61.8(3)
C19 C14 P1 C2 25.0(4)
C15 C14 P1 C2 -154.2(3)
C19 C14 P1 C20 -86.7(3)
C15 C14 P1 C20 94.1(3)
C19 C14 P1 Pd1 137.4(3)
C15 C14 P1 Pd1 -41.7(3)
C21 C20 P1 C2 -74.3(3)
C25 C20 P1 C2 102.2(3)
C21 C20 P1 C14 37.8(3)
C25 C20 P1 C14 -145.8(3)
C21 C20 P1 Pd1 166.0(2)
C25 C20 P1 Pd1 -17.6(3)
C2 P1 Pd1 Cl2 -160.83(12)
C14 P1 Pd1 Cl2 85.53(12)
C20 P1 Pd1 Cl2 -40.38(14)
C2 P1 Pd1 S1 18.61(12)
C14 P1 Pd1 S1 -95.04(12)
C20 P1 Pd1 S1 139.06(14)
C2 P1 Pd1 Cl1 -16.7(6)
C14 P1 Pd1 Cl1 -130.3(6)
C20 P1 Pd1 Cl1 103.8(6)
C5 C1 S1 C10 71.5(4)
C2 C1 S1 C10 -116.2(3)
Co1 C1 S1 C10 158.65(19)
C5 C1 S1 Pd1 -169.8(3)
C2 C1 S1 Pd1 2.6(3)
Co1 C1 S1 Pd1 -82.62(19)
C12 C10 S1 C1 164.0(3)
C11 C10 S1 C1 41.8(3)
C13 C10 S1 C1 -78.4(3)
C12 C10 S1 Pd1 53.9(3)
C11 C10 S1 Pd1 -68.3(3)
C13 C10 S1 Pd1 171.5(3)
P1 Pd1 S1 C1 -13.00(12)
Cl2 Pd1 S1 C1 38(3)
Cl1 Pd1 S1 C1 165.22(12)
P1 Pd1 S1 C10 96.81(14)
Cl2 Pd1 S1 C10 148(3)
Cl1 Pd1 S1 C10 -84.98(14)
